data_7210713
loop_
_publ_author_name
'Lee, Eunji'
'Lee, Shim Sung'

_publ_section_title
;
 Unusual endo/exocyclic silver(i) coordination polymers of an
 NS4-macrocycle exhibiting solvent-induced single-crystal to
 single-crystal transformation
;
_journal_issue 9
_journal_name_full CrystEngComm
_journal_page_first 1814
_journal_paper_doi 10.1039/c3ce26900k
_journal_volume 15
_journal_year 2013
_chemical_formula_moiety 'C38 H46 Ag3 N2 S8, 3(Cl O4), 2(C H2 Cl2), C H4 O'
_chemical_formula_sum 'C41 H54 Ag3 Cl7 N2 O13 S8'
_chemical_formula_weight 1611.10
_chemical_name_systematic
;
?
;
_space_group_IT_number 57
_symmetry_cell_setting orthorhombic
_symmetry_space_group_name_Hall '-P 2c 2b'
_symmetry_space_group_name_H-M 'P b c m'
_atom_sites_solution_hydrogens geom
_atom_sites_solution_primary direct
_atom_sites_solution_secondary difmap
_audit_creation_method SHELXL-97
_cell_angle_alpha 90.00
_cell_angle_beta 90.00
_cell_angle_gamma 90.00
_cell_formula_units_Z 4
_cell_length_a 10.6675(5)
_cell_length_b 21.4119(9)
_cell_length_c 24.6267(14)
_cell_measurement_reflns_used 5997
_cell_measurement_temperature 173(2)
_cell_measurement_theta_max 28.43
_cell_measurement_theta_min 2.52
_cell_volume 5625.0(5)
_computing_cell_refinement 'Bruker SAINT'
_computing_data_collection 'Bruker APEX2'
_computing_data_reduction 'Bruker SAINT'
_computing_molecular_graphics 'Bruker SHELXTL'
_computing_publication_material 'Bruker SHELXTL'
_computing_structure_refinement 'SHELXL-97 (Sheldrick, 2008)'
_computing_structure_solution 'SHELXS-97 (Sheldrick, 2008)'
_diffrn_ambient_temperature 173(2)
_diffrn_measured_fraction_theta_full 1.000
_diffrn_measured_fraction_theta_max 1.000
_diffrn_measurement_device_type 'Bruker APEX-II CCD'
_diffrn_measurement_method '\f and \w scans'
_diffrn_radiation_monochromator graphite
_diffrn_radiation_source 'fine-focus sealed tube'
_diffrn_radiation_type MoK\a
_diffrn_radiation_wavelength 0.71073
_diffrn_reflns_av_R_equivalents 0.0821
_diffrn_reflns_av_sigmaI/netI 0.0576
_diffrn_reflns_limit_h_max 13
_diffrn_reflns_limit_h_min -13
_diffrn_reflns_limit_k_max 26
_diffrn_reflns_limit_k_min -16
_diffrn_reflns_limit_l_max 30
_diffrn_reflns_limit_l_min -29
_diffrn_reflns_number 33403
_diffrn_reflns_theta_full 26.00
_diffrn_reflns_theta_max 26.00
_diffrn_reflns_theta_min 1.65
_exptl_absorpt_coefficient_mu 1.724
_exptl_absorpt_correction_T_max 0.9264
_exptl_absorpt_correction_T_min 0.7232
_exptl_absorpt_correction_type multi-scan
_exptl_absorpt_process_details sadabs
_exptl_crystal_colour colourless
_exptl_crystal_density_diffrn 1.902
_exptl_crystal_density_method 'not measured'
_exptl_crystal_description needle
_exptl_crystal_F_000 3224
_exptl_crystal_size_max 0.20
_exptl_crystal_size_mid 0.07
_exptl_crystal_size_min 0.05
_refine_diff_density_max 1.039
_refine_diff_density_min -0.941
_refine_diff_density_rms 0.118
_refine_ls_extinction_method none
_refine_ls_goodness_of_fit_ref 1.031
_refine_ls_hydrogen_treatment constr
_refine_ls_matrix_type full
_refine_ls_number_parameters 352
_refine_ls_number_reflns 5679
_refine_ls_number_restraints 36
_refine_ls_restrained_S_all 1.054
_refine_ls_R_factor_all 0.0808
_refine_ls_R_factor_gt 0.0450
_refine_ls_shift/su_max 0.001
_refine_ls_shift/su_mean 0.000
_refine_ls_structure_factor_coef Fsqd
_refine_ls_weighting_details 'calc w=1/[\s^2^(Fo^2^)+(0.0425P)^2^+13.9458P] where P=(Fo^2^+2Fc^2^)/3'
_refine_ls_weighting_scheme calc
_refine_ls_wR_factor_gt 0.0987
_refine_ls_wR_factor_ref 0.1162
_reflns_number_gt 3804
_reflns_number_total 5679
_reflns_threshold_expression >2sigma(I)
_cod_data_source_file c3ce26900k.txt
_cod_data_source_block complex1
_cod_depositor_comments
;
The following automatic conversions were performed:

'_symmetry_cell_setting' value 'Orthorhombic' changed to
'orthorhombic' according to
/home/saulius/struct/CIF-dictionaries/cif_core.dic dictionary named
'cif_core.dic' version 2.4.2 from 2011-04-26.

Automatic conversion script
Id: cif_fix_values 1891 2012-01-12 08:04:46Z andrius 
;
_cod_original_sg_symbol_H-M Pbcm
_cod_database_code 7210713

loop_
_symmetry_equiv_pos_as_xyz
'x, y, z'
'-x, -y, z+1/2'
'-x, y+1/2, -z+1/2'
'x, -y+1/2, -z'
'-x, -y, -z'
'x, y, -z-1/2'
'x, -y-1/2, z-1/2'
'-x, y-1/2, z'

loop_
_atom_site_label
_atom_site_type_symbol
_atom_site_fract_x
_atom_site_fract_y
_atom_site_fract_z
_atom_site_U_iso_or_equiv
_atom_site_adp_type
_atom_site_occupancy
_atom_site_symmetry_multiplicity
_atom_site_calc_flag
_atom_site_refinement_flags
Ag1 Ag 0.16177(5) 0.46830(2) 0.49222(2) 0.04104(15) Uani 1 1 d .
Ag2 Ag -0.02999(7) 0.2500 0.5000 0.03871(18) Uani 1 2 d S
N1 N 0.3061(4) 0.4405(2) 0.42499(19) 0.0289(11) Uani 1 1 d .
S1 S 0.17518(14) 0.57213(6) 0.42938(6) 0.0348(4) Uani 1 1 d .
S2 S 0.11094(14) 0.34765(6) 0.46948(6) 0.0310(3) Uani 1 1 d .
S3 S -0.06569(14) 0.22976(6) 0.40198(6) 0.0309(3) Uani 1 1 d .
S4 S -0.10431(13) 0.50138(6) 0.41461(6) 0.0289(3) Uani 1 1 d .
C1 C 0.3467(5) 0.4839(3) 0.3902(2) 0.0335(14) Uani 1 1 d .
C2 C 0.4066(6) 0.4684(3) 0.3433(3) 0.0452(16) Uani 1 1 d .
H2A H 0.4353 0.5000 0.3193 0.054 Uiso 1 1 calc R
C3 C 0.4250(6) 0.4066(3) 0.3311(3) 0.0514(18) Uani 1 1 d .
H3A H 0.4670 0.3950 0.2986 0.062 Uiso 1 1 calc R
C4 C 0.3821(6) 0.3614(3) 0.3662(3) 0.0412(15) Uani 1 1 d .
H4A H 0.3934 0.3183 0.3584 0.049 Uiso 1 1 calc R
C5 C 0.3227(5) 0.3801(3) 0.4129(2) 0.0292(13) Uani 1 1 d .
C6 C 0.2741(5) 0.3336(3) 0.4526(2) 0.0336(14) Uani 1 1 d .
H6A H 0.3251 0.3354 0.4861 0.040 Uiso 1 1 calc R
H6B H 0.2826 0.2911 0.4371 0.040 Uiso 1 1 calc R
C7 C 0.0418(5) 0.3507(2) 0.4025(2) 0.0305(13) Uani 1 1 d .
H7A H -0.0440 0.3679 0.4058 0.037 Uiso 1 1 calc R
H7B H 0.0911 0.3803 0.3801 0.037 Uiso 1 1 calc R
C8 C 0.0344(5) 0.2891(2) 0.3728(2) 0.0305(13) Uani 1 1 d .
H8A H 0.1203 0.2718 0.3701 0.037 Uiso 1 1 calc R
H8B H 0.0051 0.2974 0.3353 0.037 Uiso 1 1 calc R
C9 C -0.2191(5) 0.2496(2) 0.3745(3) 0.0350(14) Uani 1 1 d .
H9A H -0.2116 0.2543 0.3347 0.042 Uiso 1 1 calc R
H9B H -0.2771 0.2144 0.3815 0.042 Uiso 1 1 calc R
C10 C -0.2755(5) 0.3079(3) 0.3973(2) 0.0308(13) Uani 1 1 d .
C11 C -0.3494(5) 0.3047(3) 0.4431(3) 0.0378(15) Uani 1 1 d .
H11A H -0.3707 0.2651 0.4578 0.045 Uiso 1 1 calc R
C12 C -0.3927(5) 0.3584(3) 0.4678(3) 0.0414(16) Uani 1 1 d .
H12A H -0.4434 0.3558 0.4994 0.050 Uiso 1 1 calc R
C13 C -0.3619(5) 0.4156(3) 0.4463(3) 0.0382(15) Uani 1 1 d .
H13A H -0.3904 0.4527 0.4636 0.046 Uiso 1 1 calc R
C14 C -0.2903(5) 0.4197(3) 0.4000(2) 0.0316(13) Uani 1 1 d .
C15 C -0.2507(5) 0.3654(2) 0.3750(2) 0.0278(13) Uani 1 1 d .
H15A H -0.2056 0.3678 0.3419 0.033 Uiso 1 1 calc R
C16 C -0.2477(6) 0.4813(3) 0.3781(3) 0.0421(16) Uani 1 1 d .
H16A H -0.3127 0.5135 0.3841 0.051 Uiso 1 1 calc R
H16B H -0.2311 0.4782 0.3387 0.051 Uiso 1 1 calc R
C17 C -0.0487(5) 0.5680(2) 0.3758(2) 0.0346(14) Uani 1 1 d .
H17A H -0.0927 0.5694 0.3404 0.042 Uiso 1 1 calc R
H17B H -0.0683 0.6070 0.3957 0.042 Uiso 1 1 calc R
C18 C 0.0903(5) 0.5640(3) 0.3663(2) 0.0325(13) Uani 1 1 d .
H18A H 0.1163 0.5973 0.3409 0.039 Uiso 1 1 calc R
H18B H 0.1108 0.5232 0.3495 0.039 Uiso 1 1 calc R
C19 C 0.3293(5) 0.5512(3) 0.4055(3) 0.0400(15) Uani 1 1 d .
H19A H 0.3491 0.5772 0.3734 0.048 Uiso 1 1 calc R
H19B H 0.3908 0.5617 0.4341 0.048 Uiso 1 1 calc R
C20 C 0.1731(10) 0.1865(5) 0.2500 0.064(3) Uani 1 2 d S
H20A H 0.2053 0.1645 0.2825 0.077 Uiso 0.50 1 calc PR
H20B H 0.2053 0.1645 0.2175 0.077 Uiso 0.50 1 calc PR
C21 C -0.4499(9) 0.1971(5) 0.2500 0.059(3) Uani 1 2 d S
H21A H -0.5025 0.1897 0.2175 0.071 Uiso 0.50 1 calc PR
H21B H -0.5025 0.1897 0.2825 0.071 Uiso 0.50 1 calc PR
O1 O 0.3855(4) 0.39466(19) 0.56662(18) 0.0458(11) Uani 1 1 d .
O2 O 0.3693(5) 0.3760(2) 0.6588(2) 0.0673(15) Uani 1 1 d U
O3 O 0.2582(4) 0.3147(2) 0.5981(2) 0.0666(15) Uani 1 1 d .
O4 O 0.4743(5) 0.3053(2) 0.6038(3) 0.0774(17) Uani 1 1 d .
O5 O -0.0774(11) 0.3787(6) 0.2500 0.138(4) Uani 1 2 d SU
O6 O 0.0713(8) 0.4282(3) 0.2959(3) 0.117(2) Uani 1 1 d U
O7 O -0.0533(12) 0.4913(6) 0.2500 0.141(4) Uani 1 2 d SU
Cl1 Cl 0.37258(14) 0.34693(6) 0.60705(6) 0.0365(4) Uani 1 1 d .
Cl2 Cl 0.0093(3) 0.18330(13) 0.2500 0.0596(7) Uani 1 2 d S
Cl3 Cl 0.2293(3) 0.26306(14) 0.2500 0.0646(8) Uani 1 2 d S
Cl4 Cl -0.3248(3) 0.14415(13) 0.2500 0.0671(8) Uani 1 2 d S
Cl5 Cl -0.3995(3) 0.27451(13) 0.2500 0.0623(7) Uani 1 2 d S
Cl6 Cl 0.0039(3) 0.43129(13) 0.2500 0.0583(7) Uani 1 2 d S
O8 O -0.3442(17) 0.4572(9) 0.2500 0.237(8) Uani 1 2 d SU
H8 H -0.3868 0.4443 0.2236 0.355 Uiso 0.50 1 calc PR
C22 C -0.343(2) 0.5318(12) 0.2500 0.227(12) Uani 1 2 d SU
H22A H -0.4114 0.5474 0.2727 0.340 Uiso 0.50 1 calc PR
H22B H -0.3532 0.5471 0.2128 0.340 Uiso 0.50 1 calc PR
H22C H -0.2626 0.5466 0.2646 0.340 Uiso 0.50 1 calc PR

loop_
_atom_site_aniso_label
_atom_site_aniso_U_11
_atom_site_aniso_U_22
_atom_site_aniso_U_33
_atom_site_aniso_U_23
_atom_site_aniso_U_13
_atom_site_aniso_U_12
Ag1 0.0408(3) 0.0363(3) 0.0460(3) -0.0115(2) 0.0107(2) -0.0077(2)
Ag2 0.0504(4) 0.0333(3) 0.0324(4) 0.0070(3) 0.000 0.000
N1 0.020(2) 0.027(2) 0.040(3) -0.002(2) -0.001(2) -0.0031(19)
S1 0.0359(9) 0.0242(7) 0.0443(9) -0.0035(7) -0.0046(7) -0.0012(6)
S2 0.0308(8) 0.0242(7) 0.0381(8) -0.0025(7) 0.0005(7) -0.0056(6)
S3 0.0368(8) 0.0184(6) 0.0376(8) -0.0012(6) -0.0090(7) 0.0013(6)
S4 0.0291(8) 0.0199(6) 0.0375(8) -0.0022(6) -0.0017(6) 0.0004(6)
C1 0.021(3) 0.035(3) 0.044(4) 0.002(3) -0.006(3) -0.001(2)
C2 0.040(4) 0.055(4) 0.041(4) 0.008(3) 0.009(3) 0.000(3)
C3 0.052(5) 0.065(5) 0.037(4) -0.008(4) 0.012(3) 0.005(4)
C4 0.040(4) 0.037(3) 0.046(4) -0.010(3) -0.003(3) 0.010(3)
C5 0.020(3) 0.031(3) 0.036(3) -0.006(3) -0.010(2) 0.001(2)
C6 0.026(3) 0.031(3) 0.043(4) -0.003(3) -0.008(3) 0.003(2)
C7 0.025(3) 0.026(3) 0.040(3) 0.006(3) -0.006(3) -0.003(2)
C8 0.033(3) 0.027(3) 0.031(3) 0.001(3) -0.001(3) -0.001(2)
C9 0.040(3) 0.022(3) 0.042(4) 0.002(3) -0.010(3) -0.004(3)
C10 0.024(3) 0.028(3) 0.040(3) -0.001(3) -0.014(3) -0.003(2)
C11 0.033(3) 0.035(3) 0.046(4) 0.000(3) -0.010(3) -0.015(3)
C12 0.025(3) 0.058(4) 0.040(4) -0.011(3) 0.003(3) -0.013(3)
C13 0.022(3) 0.038(3) 0.054(4) -0.012(3) -0.002(3) -0.001(3)
C14 0.026(3) 0.027(3) 0.042(4) 0.002(3) -0.015(3) -0.001(2)
C15 0.019(3) 0.026(3) 0.038(3) 0.001(3) -0.008(2) 0.001(2)
C16 0.037(4) 0.026(3) 0.064(4) -0.002(3) -0.021(3) 0.003(3)
C17 0.038(4) 0.023(3) 0.042(4) -0.002(3) -0.006(3) 0.000(3)
C18 0.037(4) 0.026(3) 0.035(3) 0.002(3) -0.004(3) -0.002(3)
C19 0.027(3) 0.037(3) 0.056(4) 0.005(3) -0.003(3) -0.009(3)
C20 0.061(7) 0.061(7) 0.069(7) 0.000 0.000 0.008(6)
C21 0.042(6) 0.071(7) 0.064(7) 0.000 0.000 0.012(5)
O1 0.049(3) 0.041(2) 0.048(3) 0.005(2) 0.006(2) -0.004(2)
O2 0.096(4) 0.056(3) 0.050(3) -0.001(3) -0.002(3) 0.007(3)
O3 0.043(3) 0.042(3) 0.115(5) -0.006(3) 0.016(3) -0.014(2)
O4 0.053(3) 0.058(3) 0.121(5) 0.004(3) 0.013(3) 0.032(3)
O5 0.136(6) 0.140(6) 0.137(7) 0.000 0.000 -0.039(6)
O6 0.181(6) 0.092(4) 0.079(4) 0.006(3) -0.053(4) -0.013(4)
O7 0.143(6) 0.132(6) 0.147(7) 0.000 0.000 0.046(5)
Cl1 0.0333(8) 0.0287(7) 0.0475(9) -0.0022(7) 0.0058(7) 0.0016(6)
Cl2 0.0583(17) 0.0670(17) 0.0535(15) 0.000 0.000 -0.0150(14)
Cl3 0.0561(17) 0.081(2) 0.0571(16) 0.000 0.000 -0.0187(14)
Cl4 0.0584(17) 0.0613(17) 0.082(2) 0.000 0.000 0.0112(14)
Cl5 0.0608(17) 0.0587(15) 0.0675(18) 0.000 0.000 0.0068(13)
Cl6 0.084(2) 0.0618(17) 0.0296(12) 0.000 0.000 0.0054(15)
O8 0.243(10) 0.235(10) 0.232(10) 0.000 0.000 -0.012(7)
C22 0.229(14) 0.223(14) 0.228(14) 0.000 0.000 0.001(8)

loop_
_atom_type_symbol
_atom_type_description
_atom_type_scat_dispersion_real
_atom_type_scat_dispersion_imag
_atom_type_scat_source
C C 0.0033 0.0016 'International Tables Vol C Tables 4.2.6.8 and 6.1.1.4'
H H 0.0000 0.0000 'International Tables Vol C Tables 4.2.6.8 and 6.1.1.4'
N N 0.0061 0.0033 'International Tables Vol C Tables 4.2.6.8 and 6.1.1.4'
S S 0.1246 0.1234 'International Tables Vol C Tables 4.2.6.8 and 6.1.1.4'
Ag Ag -0.8971 1.1015 'International Tables Vol C Tables 4.2.6.8 and 6.1.1.4'
O O 0.0106 0.0060 'International Tables Vol C Tables 4.2.6.8 and 6.1.1.4'
Cl Cl 0.1484 0.1585 'International Tables Vol C Tables 4.2.6.8 and 6.1.1.4'

loop_
_geom_angle_atom_site_label_1
_geom_angle_atom_site_label_2
_geom_angle_atom_site_label_3
_geom_angle
_geom_angle_site_symmetry_1
_geom_angle_site_symmetry_3
N1 Ag1 S4 153.01(12) . 5_566
N1 Ag1 S2 75.01(11) . .
S4 Ag1 S2 113.31(5) 5_566 .
N1 Ag1 S1 76.71(11) . .
S4 Ag1 S1 109.20(5) 5_566 .
S2 Ag1 S1 132.60(5) . .
S3 Ag2 S3 162.35(8) . 4_556
S3 Ag2 S2 102.85(5) . 4_556
S3 Ag2 S2 87.11(5) 4_556 4_556
S3 Ag2 S2 87.11(5) . .
S3 Ag2 S2 102.85(5) 4_556 .
S2 Ag2 S2 111.83(7) 4_556 .
C1 N1 C5 119.1(5) . .
C1 N1 Ag1 119.3(4) . .
C5 N1 Ag1 119.4(4) . .
C19 S1 C18 98.8(3) . .
C19 S1 Ag1 91.7(2) . .
C18 S1 Ag1 112.63(19) . .
C7 S2 C6 100.8(3) . .
C7 S2 Ag2 93.20(18) . .
C6 S2 Ag2 118.16(19) . .
C7 S2 Ag1 103.66(17) . .
C6 S2 Ag1 90.81(19) . .
Ag2 S2 Ag1 143.19(6) . .
C8 S3 C9 102.7(3) . .
C8 S3 Ag2 99.98(19) . .
C9 S3 Ag2 117.3(2) . .
C17 S4 C16 101.5(3) . .
C17 S4 Ag1 111.4(2) . 5_566
C16 S4 Ag1 108.2(2) . 5_566
N1 C1 C2 121.7(6) . .
N1 C1 C19 117.9(5) . .
C2 C1 C19 120.4(6) . .
C1 C2 C3 119.3(6) . .
C2 C3 C4 119.5(6) . .
C5 C4 C3 118.3(6) . .
N1 C5 C4 122.1(6) . .
N1 C5 C6 117.0(5) . .
C4 C5 C6 120.9(5) . .
C5 C6 S2 111.9(4) . .
C8 C7 S2 115.5(4) . .
C7 C8 S3 116.9(4) . .
C10 C9 S3 114.6(4) . .
C15 C10 C11 118.8(5) . .
C15 C10 C9 121.4(5) . .
C11 C10 C9 119.8(5) . .
C10 C11 C12 120.8(6) . .
C13 C12 C11 119.6(6) . .
C12 C13 C14 120.5(6) . .
C13 C14 C15 119.0(5) . .
C13 C14 C16 121.5(6) . .
C15 C14 C16 119.3(6) . .
C10 C15 C14 121.2(6) . .
C14 C16 S4 106.6(4) . .
C18 C17 S4 111.0(4) . .
C17 C18 S1 110.8(4) . .
C1 C19 S1 115.7(4) . .
Cl3 C20 Cl2 112.3(6) . .
Cl5 C21 Cl4 112.3(6) . .
O4 Cl1 O2 110.3(3) . .
O4 Cl1 O3 110.3(3) . .
O2 Cl1 O3 109.4(3) . .
O4 Cl1 O1 109.8(3) . .
O2 Cl1 O1 108.3(3) . .
O3 Cl1 O1 108.8(3) . .
O6 Cl6 O6 114.9(8) 6_556 .
O6 Cl6 O5 106.7(4) 6_556 .
O6 Cl6 O5 106.7(4) . .
O6 Cl6 O7 105.9(4) 6_556 .
O6 Cl6 O7 105.9(4) . .
O5 Cl6 O7 117.0(8) . .

loop_
_geom_bond_atom_site_label_1
_geom_bond_atom_site_label_2
_geom_bond_distance
_geom_bond_site_symmetry_2
Ag1 N1 2.338(5) .
Ag1 S4 2.4621(15) 5_566
Ag1 S2 2.6984(14) .
Ag1 S1 2.7125(16) .
Ag2 S3 2.4819(15) .
Ag2 S3 2.4820(15) 4_556
Ag2 S2 2.6826(14) 4_556
Ag2 S2 2.6827(14) .
N1 C1 1.337(7) .
N1 C5 1.338(7) .
S1 C19 1.803(6) .
S1 C18 1.806(6) .
S2 C7 1.808(6) .
S2 C6 1.814(6) .
S3 C8 1.809(5) .
S3 C9 1.821(6) .
S4 C17 1.817(6) .
S4 C16 1.826(6) .
S4 Ag1 2.4620(15) 5_566
C1 C2 1.361(8) .
C1 C19 1.499(8) .
C2 C3 1.371(9) .
C3 C4 1.376(9) .
C4 C5 1.372(8) .
C5 C6 1.490(8) .
C7 C8 1.511(7) .
C9 C10 1.495(8) .
C10 C15 1.373(7) .
C10 C11 1.377(8) .
C11 C12 1.379(8) .
C12 C13 1.375(8) .
C13 C14 1.376(8) .
C14 C15 1.381(7) .
C14 C16 1.496(8) .
C17 C18 1.503(8) .
C20 Cl3 1.746(11) .
C20 Cl2 1.748(11) .
C21 Cl5 1.743(11) .
C21 Cl4 1.752(10) .
O1 Cl1 1.433(4) .
O2 Cl1 1.419(5) .
O3 Cl1 1.419(5) .
O4 Cl1 1.407(5) .
O5 Cl6 1.422(11) .
O6 Cl6 1.341(6) .
O7 Cl6 1.422(11) .
Cl6 O6 1.341(6) 6_556
O8 C22 1.60(2) .
